data_2242336
loop_
_publ_author_name
'Li, Xiao-Yan'
'Peng, Yong-Qiong'
'Li, Juan'
'Fu, Wei-Wei'
'Liu, Yang'
'Li, Yu-Ming'

_publ_section_title
;
 Assembly of Zn^II^ and Cd^II^ coordination polymers with different
 dimensionalities based on the semi-flexible
 3-(1<i>H</i>-benzimidazol-2-yl)propanoic acid ligand
;
_journal_coeditor_code LH5857
_journal_issue 1
_journal_name_full 'Acta Crystallographica Section E'
_journal_page_first 28
_journal_page_last 33
_journal_paper_doi 10.1107/S2056989017017534
_journal_volume 74
_journal_year 2018
_chemical_formula_iupac '[Zn (C10 H8 N2 O2)]'
_chemical_formula_moiety 'C10 H8 N2 O2 Zn'
_chemical_formula_sum 'C10 H8 N2 O2 Zn'
_chemical_formula_weight 253.55
_chemical_name_systematic
;
Poly[[\m~3~-3-(1<i>H</i>-benzimidazol-2-yl)propionato]zinc(II)]
;
_space_group_crystal_system orthorhombic
_space_group_IT_number 61
_space_group_name_Hall '-P 2ac 2ab'
_space_group_name_H-M_alt 'P b c a'
_symmetry_space_group_name_Hall '-P 2ac 2ab'
_symmetry_space_group_name_H-M 'P b c a'
_atom_sites_solution_hydrogens geom
_atom_sites_solution_primary direct
_atom_sites_solution_secondary difmap
_audit_creation_method SHELXL-2014/7
_cell_angle_alpha 90
_cell_angle_beta 90
_cell_angle_gamma 90
_cell_formula_units_Z 8
_cell_length_a 8.956(4)
_cell_length_b 10.697(5)
_cell_length_c 20.331(9)
_cell_measurement_reflns_used 5004
_cell_measurement_temperature 296(2)
_cell_measurement_theta_max 27.61
_cell_measurement_theta_min 3.03
_cell_volume 1947.8(15)
_computing_cell_refinement
;
SAINT (Bruker, 2012)
;
_computing_data_collection
;
APEX2 (Bruker, 2012)
;
_computing_data_reduction
;
SAINT (Bruker, 2012)
;
_computing_molecular_graphics
;
DIAMOND (Brandenburg, 2008)
;
_computing_publication_material
;
publCIF (Westrip, 2010) and PLATON (Spek, 2009)
;
_computing_structure_refinement
;
SHELXL2014 (Sheldrick, 2015) and <i>OLEX2</i> (Dolomanov <i>et al.</i>,
2009)
;
_computing_structure_solution
;
SHELXL2014 (Sheldrick, 2015) and <i>OLEX2</i> (Dolomanov <i>et al.</i>,
2009)
;
_diffrn_ambient_temperature 296(2)
_diffrn_measured_fraction_theta_full 1.000
_diffrn_measured_fraction_theta_max 1.000
_diffrn_measurement_device_type 'Bruker SMART CCD area-detector'
_diffrn_measurement_method 'phi and omega scans'
_diffrn_radiation_type MoK\a
_diffrn_radiation_wavelength 0.71073
_diffrn_reflns_av_R_equivalents 0.0457
_diffrn_reflns_limit_h_max 10
_diffrn_reflns_limit_h_min -10
_diffrn_reflns_limit_k_max 11
_diffrn_reflns_limit_k_min -12
_diffrn_reflns_limit_l_max 24
_diffrn_reflns_limit_l_min -24
_diffrn_reflns_number 9832
_diffrn_reflns_theta_full 25.010
_diffrn_reflns_theta_max 25.010
_diffrn_reflns_theta_min 2.003
_exptl_absorpt_coefficient_mu 2.499
_exptl_absorpt_correction_T_max 0.6219
_exptl_absorpt_correction_T_min 0.5413
_exptl_absorpt_correction_type multi-scan
_exptl_absorpt_process_details
;
(SADABS; Bruker, 2012)
;
_exptl_crystal_colour yellow
_exptl_crystal_density_diffrn 1.729
_exptl_crystal_density_method 'not measured'
_exptl_crystal_description block
_exptl_crystal_F_000 1024
_exptl_crystal_size_max 0.280
_exptl_crystal_size_mid 0.250
_exptl_crystal_size_min 0.210
_refine_diff_density_max 0.288
_refine_diff_density_min -0.563
_refine_ls_extinction_method none
_refine_ls_goodness_of_fit_ref 1.031
_refine_ls_hydrogen_treatment constr
_refine_ls_matrix_type full
_refine_ls_number_parameters 136
_refine_ls_number_reflns 1725
_refine_ls_number_restraints 0
_refine_ls_restrained_S_all 1.031
_refine_ls_R_factor_all 0.0293
_refine_ls_R_factor_gt 0.0239
_refine_ls_shift/su_max 0.000
_refine_ls_shift/su_mean 0.000
_refine_ls_structure_factor_coef Fsqd
_refine_ls_weighting_details 'w=1/[\s^2^(Fo^2^)+(0.0338P)^2^+0.8648P] where P=(Fo^2^+2Fc^2^)/3'
_refine_ls_weighting_scheme calc
_refine_ls_wR_factor_gt 0.0605
_refine_ls_wR_factor_ref 0.0629
_reflns_number_gt 1525
_reflns_number_total 1725
_reflns_threshold_expression 'I > 2\s(I)'
_cod_data_source_file lh5857sup1.cif
_cod_data_source_block 1
_cod_database_code 2242336
_shelx_space_group_comment
;
The symmetry employed for this shelxl refinement is uniquely defined
by the following loop, which should always be used as a source of
symmetry information in preference to the above space-group names.
They are only intended as comments.
;
_shelx_estimated_absorpt_t_min 0.541
_shelx_estimated_absorpt_t_max 0.622

loop_
_space_group_symop_operation_xyz
'x, y, z'
'-x+1/2, -y, z+1/2'
'x+1/2, -y+1/2, -z'
'-x, y+1/2, -z+1/2'
'-x, -y, -z'
'x-1/2, y, -z-1/2'
'-x-1/2, y-1/2, z'
'x, -y-1/2, z-1/2'

loop_
_atom_site_type_symbol
_atom_site_label
_atom_site_fract_x
_atom_site_fract_y
_atom_site_fract_z
_atom_site_U_iso_or_equiv
_atom_site_adp_type
_atom_site_calc_flag
_atom_site_occupancy
Zn Zn1 0.61499(3) 0.44565(2) 0.08133(2) 0.02929(11) Uani d 1
C C1 0.8742(2) 0.31428(19) 0.14864(9) 0.0272(4) Uani d 1
C C2 0.9402(3) 0.4128(2) 0.18261(10) 0.0361(5) Uani d 1
H H2 0.8972 0.4919 0.1832 0.043 Uiso calc 1
C C3 1.0712(3) 0.3886(2) 0.21531(12) 0.0487(6) Uani d 1
H H3 1.1175 0.4528 0.2384 0.058 Uiso calc 1
C C4 1.1366(3) 0.2704(3) 0.21484(13) 0.0512(6) Uani d 1
H H4 1.2268 0.2584 0.2366 0.061 Uiso calc 1
C C5 1.0711(3) 0.1710(2) 0.18305(11) 0.0402(5) Uani d 1
H H5 1.1136 0.0917 0.1837 0.048 Uiso calc 1
C C6 0.9381(2) 0.19494(18) 0.14985(9) 0.0278(4) Uani d 1
C C7 0.7378(2) 0.18898(16) 0.08956(9) 0.0273(4) Uani d 1
C C8 0.6243(2) 0.1407(2) 0.04189(11) 0.0326(5) Uani d 1
H H8A 0.5329 0.1886 0.0464 0.039 Uiso calc 1
H H8B 0.6018 0.0542 0.0523 0.039 Uiso calc 1
C C9 0.6791(2) 0.14918(19) -0.02923(10) 0.0347(5) Uani d 1
H H9A 0.6001 0.1208 -0.0582 0.042 Uiso calc 1
H H9B 0.6992 0.2361 -0.0396 0.042 Uiso calc 1
C C10 0.8184(2) 0.07312(18) -0.04282(10) 0.0296(4) Uani d 1
N N1 0.84880(17) 0.11670(14) 0.11236(9) 0.0289(4) Uani d 1
N N2 0.74575(17) 0.30823(13) 0.10974(8) 0.0268(4) Uani d 1
O O1 0.91054(16) 0.11866(15) -0.08295(7) 0.0373(4) Uani d 1
O O2 0.83644(16) -0.03094(12) -0.01494(7) 0.0332(3) Uani d 1

loop_
_atom_site_aniso_label
_atom_site_aniso_U_11
_atom_site_aniso_U_22
_atom_site_aniso_U_33
_atom_site_aniso_U_12
_atom_site_aniso_U_13
_atom_site_aniso_U_23
Zn1 0.03268(17) 0.01695(16) 0.03822(18) 0.00017(8) 0.00399(10) 0.00205(9)
C1 0.0323(10) 0.0252(10) 0.0240(10) -0.0034(8) 0.0028(8) 0.0001(8)
C2 0.0459(12) 0.0284(11) 0.0341(12) -0.0065(9) 0.0030(10) -0.0084(9)
C3 0.0548(14) 0.0475(14) 0.0437(13) -0.0116(12) -0.0098(12) -0.0148(12)
C4 0.0507(14) 0.0570(16) 0.0460(14) -0.0032(12) -0.0209(11) -0.0069(13)
C5 0.0438(12) 0.0384(12) 0.0382(12) 0.0045(10) -0.0119(10) -0.0008(10)
C6 0.0329(10) 0.0256(10) 0.0250(9) -0.0030(8) -0.0006(8) 0.0009(8)
C7 0.0290(10) 0.0207(10) 0.0323(10) -0.0013(8) -0.0003(8) 0.0000(8)
C8 0.0283(10) 0.0235(10) 0.0459(13) 0.0017(8) -0.0070(9) -0.0045(9)
C9 0.0337(11) 0.0287(11) 0.0416(12) 0.0044(8) -0.0113(9) -0.0002(9)
C10 0.0326(11) 0.0226(10) 0.0336(11) -0.0011(8) -0.0119(9) -0.0037(8)
N1 0.0332(9) 0.0177(8) 0.0360(9) 0.0000(7) -0.0054(7) -0.0009(7)
N2 0.0294(9) 0.0193(8) 0.0317(9) -0.0009(7) 0.0013(7) -0.0006(7)
O1 0.0330(8) 0.0327(9) 0.0461(9) 0.0019(6) -0.0032(6) 0.0111(7)
O2 0.0423(8) 0.0211(7) 0.0360(8) 0.0020(6) -0.0053(6) 0.0013(6)

loop_
_atom_type_symbol
_atom_type_description
_atom_type_scat_dispersion_real
_atom_type_scat_dispersion_imag
_atom_type_scat_source
C C 0.0033 0.0016 'International Tables Vol C Tables 4.2.6.8 and 6.1.1.4'
H H 0.0000 0.0000 'International Tables Vol C Tables 4.2.6.8 and 6.1.1.4'
N N 0.0061 0.0033 'International Tables Vol C Tables 4.2.6.8 and 6.1.1.4'
O O 0.0106 0.0060 'International Tables Vol C Tables 4.2.6.8 and 6.1.1.4'
Zn Zn 0.2839 1.4301 'International Tables Vol C Tables 4.2.6.8 and 6.1.1.4'

loop_
_geom_angle_atom_site_label_1
_geom_angle_atom_site_label_2
_geom_angle_atom_site_label_3
_geom_angle_site_symmetry_1
_geom_angle_site_symmetry_3
_geom_angle
_geom_angle_publ_flag
O1 Zn1 N1 3_455 7_765 118.50(7) y
O1 Zn1 N2 3_455 . 106.84(7) y
N1 Zn1 N2 7_765 . 120.28(7) y
O1 Zn1 O2 3_455 7_765 105.15(6) y
N1 Zn1 O2 7_765 7_765 99.22(6) y
N2 Zn1 O2 . 7_765 104.42(6) y
C2 C1 N2 . . 131.70(19) ?
C2 C1 C6 . . 120.56(19) ?
N2 C1 C6 . . 107.74(16) ?
C3 C2 C1 . . 117.4(2) ?
C3 C2 H2 . . 121.3 ?
C1 C2 H2 . . 121.3 ?
C2 C3 C4 . . 121.8(2) ?
C2 C3 H3 . . 119.1 ?
C4 C3 H3 . . 119.1 ?
C5 C4 C3 . . 121.7(2) ?
C5 C4 H4 . . 119.1 ?
C3 C4 H4 . . 119.1 ?
C4 C5 C6 . . 116.7(2) ?
C4 C5 H5 . . 121.6 ?
C6 C5 H5 . . 121.6 ?
N1 C6 C5 . . 130.48(19) ?
N1 C6 C1 . . 107.75(17) ?
C5 C6 C1 . . 121.75(18) ?
N2 C7 N1 . . 113.75(17) ?
N2 C7 C8 . . 124.22(17) ?
N1 C7 C8 . . 121.86(16) ?
C7 C8 C9 . . 111.96(17) ?
C7 C8 H8A . . 109.2 ?
C9 C8 H8A . . 109.2 ?
C7 C8 H8B . . 109.2 ?
C9 C8 H8B . . 109.2 ?
H8A C8 H8B . . 107.9 ?
C10 C9 C8 . . 113.88(16) ?
C10 C9 H9A . . 108.8 ?
C8 C9 H9A . . 108.8 ?
C10 C9 H9B . . 108.8 ?
C8 C9 H9B . . 108.8 ?
H9A C9 H9B . . 107.7 ?
O1 C10 O2 . . 123.33(19) ?
O1 C10 C9 . . 116.77(18) ?
O2 C10 C9 . . 119.89(19) ?
C7 N1 C6 . . 105.65(16) ?
C7 N1 Zn1 . 7_755 123.27(13) ?
C6 N1 Zn1 . 7_755 130.11(13) ?
C7 N2 C1 . . 105.11(15) ?
C7 N2 Zn1 . . 126.10(13) ?
C1 N2 Zn1 . . 128.46(13) ?
C10 O1 Zn1 . 3 117.83(13) ?
C10 O2 Zn1 . 7_755 124.96(13) ?

loop_
_geom_bond_atom_site_label_1
_geom_bond_atom_site_label_2
_geom_bond_site_symmetry_2
_geom_bond_distance
_geom_bond_publ_flag
Zn1 O1 3_455 1.9563(16) y
Zn1 N1 7_765 1.9624(18) y
Zn1 N2 . 1.9661(16) y
Zn1 O2 7_765 2.0208(17) y
C1 C2 . 1.392(3) ?
C1 N2 . 1.398(2) ?
C1 C6 . 1.399(3) ?
C2 C3 . 1.374(3) ?
C2 H2 . 0.9300 ?
C3 C4 . 1.393(4) ?
C3 H3 . 0.9300 ?
C4 C5 . 1.375(3) ?
C4 H4 . 0.9300 ?
C5 C6 . 1.393(3) ?
C5 H5 . 0.9300 ?
C6 N1 . 1.386(3) ?
C7 N2 . 1.342(2) ?
C7 N1 . 1.342(2) ?
C7 C8 . 1.496(3) ?
C8 C9 . 1.530(3) ?
C8 H8A . 0.9700 ?
C8 H8B . 0.9700 ?
C9 C10 . 1.515(3) ?
C9 H9A . 0.9700 ?
C9 H9B . 0.9700 ?
C10 O1 . 1.259(3) ?
C10 O2 . 1.260(2) ?
N1 Zn1 7_755 1.9624(18) ?
O1 Zn1 3 1.9563(16) ?
O2 Zn1 7_755 2.0207(17) ?

loop_
_geom_torsion_atom_site_label_1
_geom_torsion_atom_site_label_2
_geom_torsion_atom_site_label_3
_geom_torsion_atom_site_label_4
_geom_torsion_site_symmetry_4
_geom_torsion
N2 C1 C2 C3 . -178.1(2)
C6 C1 C2 C3 . 1.8(3)
C1 C2 C3 C4 . 0.0(4)
C2 C3 C4 C5 . -1.8(4)
C3 C4 C5 C6 . 1.6(4)
C4 C5 C6 N1 . 178.1(2)
C4 C5 C6 C1 . 0.2(3)
C2 C1 C6 N1 . 179.73(18)
N2 C1 C6 N1 . -0.4(2)
C2 C1 C6 C5 . -2.0(3)
N2 C1 C6 C5 . 177.93(18)
N2 C7 C8 C9 . 90.4(2)
N1 C7 C8 C9 . -84.6(2)
C7 C8 C9 C10 . 61.3(2)
C8 C9 C10 O1 . -144.39(18)
C8 C9 C10 O2 . 36.4(3)
N2 C7 N1 C6 . -0.8(2)
C8 C7 N1 C6 . 174.63(18)
N2 C7 N1 Zn1 7_755 -170.56(13)
C8 C7 N1 Zn1 7_755 4.9(3)
C5 C6 N1 C7 . -177.4(2)
C1 C6 N1 C7 . 0.7(2)
C5 C6 N1 Zn1 7_755 -8.6(3)
C1 C6 N1 Zn1 7_755 169.47(14)
N1 C7 N2 C1 . 0.6(2)
C8 C7 N2 C1 . -174.75(18)
N1 C7 N2 Zn1 . 174.49(13)
C8 C7 N2 Zn1 . -0.8(3)
C2 C1 N2 C7 . 179.8(2)
C6 C1 N2 C7 . -0.1(2)
C2 C1 N2 Zn1 . 6.1(3)
C6 C1 N2 Zn1 . -173.81(13)
O2 C10 O1 Zn1 3 -19.8(3)
C9 C10 O1 Zn1 3 160.95(13)
O1 C10 O2 Zn1 7_755 108.7(2)
C9 C10 O2 Zn1 7_755 -72.1(2)

_cod_database_fobs_code 2242336
